data_2005661
loop_
_publ_author_name
'\"Ulk\"u, D.'
'Ercan, F.'
'Macit, M.'
'G\"ulce, A.'

_publ_section_title Bis[<i>N</i>-(2,6-dimethylphenyl)aminoglyoximato-<i>N</i>,<i>N</i>']nickel(II)
_journal_issue 11
_journal_name_full 'Acta Crystallographica Section C'
_journal_page_first 2680
_journal_page_last 2682
_journal_paper_doi 10.1107/S0108270196009407
_journal_volume 52
_journal_year 1996
_chemical_formula_moiety 'Ni(C10 H12 O2 N3)~2~'
_chemical_formula_sum 'C20 H24 N6 Ni O4'
_chemical_formula_weight 471.15
_space_group_IT_number 2
_symmetry_cell_setting triclinic
_symmetry_space_group_name_Hall '-P 1'
_symmetry_space_group_name_H-M 'P -1'
_atom_type_scat_source IntTabIV
_cell_angle_alpha 110.416(5)
_cell_angle_beta 92.067(6)
_cell_angle_gamma 92.165(6)
_cell_formula_units_Z 1
_cell_length_a 7.9572(7)
_cell_length_b 8.2383(4)
_cell_length_c 8.5846(6)
_cell_measurement_reflns_used 25
_cell_measurement_temperature 296
_cell_measurement_theta_max 18
_cell_measurement_theta_min 11
_cell_volume 526.30(7)
_computing_data_collection 'CAD-4 EXPRESS (Enraf-Nonius, 1993)'
_computing_data_reduction 'MolEN (Fair, 1990)'
_computing_molecular_graphics 'MolEN version of ORTEPII (Johnson, 1976)'
_computing_publication_material MolEN
_computing_structure_refinement 'LSFM MolEN'
_computing_structure_solution 'SIMPEL MolEN'
_diffrn_measurement_device 'Enraf-Nonius CAD4'
_diffrn_measurement_method '\w/2\q scans'
_diffrn_radiation_type 'Mo K\a'
_diffrn_radiation_wavelength 0.71073
_diffrn_reflns_av_R_equivalents 0.016
_diffrn_reflns_limit_h_max 9
_diffrn_reflns_limit_h_min 0
_diffrn_reflns_limit_k_max 10
_diffrn_reflns_limit_k_min -10
_diffrn_reflns_limit_l_max 10
_diffrn_reflns_limit_l_min -10
_diffrn_reflns_number 2283
_diffrn_reflns_theta_max 26.3
_diffrn_standards_decay_% 1
_diffrn_standards_interval_time 120
_diffrn_standards_number 3
_exptl_absorpt_coefficient_mu 0.96
_exptl_absorpt_correction_T_max 0.88
_exptl_absorpt_correction_T_min 0.78
_exptl_absorpt_correction_type
;
empirical via \y scans (North, Phillips & Mathews, 1968)
;
_exptl_crystal_colour 'dark red'
_exptl_crystal_density_diffrn 1.486
_exptl_crystal_density_meas ?
_exptl_crystal_description prism
_exptl_crystal_size_max 0.48
_exptl_crystal_size_mid 0.33
_exptl_crystal_size_min 0.13
_refine_diff_density_max .61
_refine_diff_density_min -.32
_refine_ls_extinction_method none
_refine_ls_goodness_of_fit_obs 1.25
_refine_ls_hydrogen_treatment 'H atoms: see text'
_refine_ls_number_parameters 145
_refine_ls_number_reflns 2150
_refine_ls_R_factor_obs .029
_refine_ls_shift/esd_max .002
_refine_ls_structure_factor_coef F
_refine_ls_weighting_scheme
;
If F >= 197.30  then w = [197.30/F]^2^,
otherwise w = 1.0
;
_refine_ls_wR_factor_obs .033
_reflns_number_observed 2150
_reflns_number_total 2196
_reflns_observed_criterion I>3\s(I)
_cod_data_source_file mu1275.cif
_cod_data_source_block oxime
_cod_depositor_comments
;
The following automatic conversions were performed:

'_exptl_crystal_density_meas' value 'not measured' was changed to '?'
- the value is perceived as not measured.

Automatic conversion script
Id: cif_fix_values 3008 2015-01-20 13:52:24Z robertas 
;
_cod_original_cell_volume 526.32(4)
_cod_database_code 2005661

loop_
_symmetry_equiv_pos_as_xyz
x,y,z
-x,-y,-z

loop_
_atom_site_aniso_label
_atom_site_aniso_U_11
_atom_site_aniso_U_22
_atom_site_aniso_U_33
_atom_site_aniso_U_12
_atom_site_aniso_U_13
_atom_site_aniso_U_23
_atom_site_aniso_type_symbol
Ni 0.0374(2) 0.02610(10) 0.0389(2) 0.00270(10) 0.0062(2) 0.01370(10) Ni
N2 0.0490(10) 0.0331(7) 0.0456(8) 0.0054(7) 0.0105(8) 0.0203(5) N
O2 0.0830(10) 0.0428(6) 0.0625(7) 0.0186(8) 0.0345(8) 0.0328(5) O
C1 0.0410(10) 0.0318(8) 0.0403(9) 0.0038(8) 0.0055(9) 0.0125(7) C
C2 0.0510(10) 0.0308(8) 0.0490(10) 0.0103(9) 0.0120(10) 0.0190(7) C
N1 0.0500(10) 0.0324(7) 0.0440(7) 0.0063(7) 0.0124(8) 0.0191(5) N
O1 0.0780(10) 0.0405(6) 0.0553(7) 0.0135(7) 0.0286(7) 0.0275(5) O
N3 0.0580(10) 0.0410(8) 0.0449(8) 0.0144(8) 0.0176(8) 0.0202(6) N
C3 0.0450(10) 0.0374(9) 0.0384(9) 0.0080(9) 0.0124(9) 0.0136(7) C
C4 0.0490(10) 0.0520(10) 0.0470(10) -0.0010(10) 0.0040(10) 0.0134(9) C
C5 0.0480(10) 0.083(2) 0.0650(10) 0.0080(10) -0.0010(10) 0.0330(10) C
C6 0.0610(10) 0.0680(10) 0.0770(10) 0.0280(10) 0.0180(10) 0.0397(9) C
C7 0.073(2) 0.0370(10) 0.0650(10) 0.0130(10) 0.0240(10) 0.0193(9) C
C8 0.0500(10) 0.0393(9) 0.0430(10) 0.0040(10) 0.0128(9) 0.0134(7) C
C9 0.063(2) 0.0600(10) 0.0660(10) -0.0100(10) -0.0040(10) 0.0180(10) C
C10 0.073(2) 0.066(2) 0.078(2) -0.017(2) -0.009(2) 0.001(2) C

loop_
_atom_site_label
_atom_site_fract_x
_atom_site_fract_y
_atom_site_fract_z
_atom_site_B_iso_or_equiv
_atom_site_thermal_displace_type
_atom_site_type_symbol
Ni 0 0 0 2.635(7) Beq Ni
N1 0.1230(3) -0.0968(2) -0.1853(2) 3.18(4) Beq N
O1 0.1776(2) -0.0196(2) -0.2957(2) 4.29(4) Beq O
C1 0.1783(3) -0.2488(2) -0.2064(2) 2.98(4) Beq C
C2 0.1188(3) -0.3209(2) -0.0846(3) 3.32(4) Beq C
N2 0.0314(3) -0.2148(2) 0.0277(2) 3.22(4) Beq N
O2 -0.0345(3) -0.2594(2) 0.1447(2) 4.57(4) Beq O
N3 0.2754(3) -0.3352(2) -0.3301(2) 3.64(4) Beq N
C3 0.3832(3) -0.4663(3) -0.3165(2) 3.13(4) Beq C
C4 0.5340(3) -0.4165(3) -0.2233(3) 3.96(5) Beq C
C5 0.6395(4) -0.5440(4) -0.2187(3) 5.00(6) Beq C
C6 0.5949(4) -0.7160(3) -0.3014(3) 5.02(6) Beq C
C7 0.4427(4) -0.7626(3) -0.3893(3) 4.51(6) Beq C
C8 0.3323(3) -0.6407(3) -0.4010(3) 3.47(5) Beq C
C9 0.1677(4) -0.6917(3) -0.4951(3) 5.11(7) Beq C
C10 0.5811(4) -0.2276(4) -0.1289(4) 6.28(8) Beq C
H1 0.134(4) 0.092(4) -0.248(4) 7.8 Biso H
H2 0.130 -0.442 -0.099 4.4 Biso H
H3 0.300 -0.285 -0.410 6.2 Biso H
H5 0.752 -0.517 -0.161 5.8 Biso H
H6 0.683 -0.807 -0.302 6.6 Biso H
H7 0.416 -0.883 -0.446 6.0 Biso H
H90 0.084 -0.660 -0.428 8.1 Biso H
H91 0.155 -0.645 -0.571 6.2 Biso H
H92 0.153 -0.806 -0.546 8.8 Biso H
H100 0.684 -0.219 -0.084 8.5 Biso H
H101 0.512 -0.186 -0.040 9.0 Biso H
H102 0.580 -0.146 -0.199 8.4 Biso H

loop_
_geom_angle_atom_site_label_1
_geom_angle_atom_site_label_2
_geom_angle_atom_site_label_3
_geom_angle
_geom_angle_publ_flag
N2 Ni N1 82.75(8) yes
Ni N2 O2 123.90(10) yes
Ni N2 C2 114.7(2) yes
O2 N2 C2 121.3(2) yes
C2 C1 N1 112.9(2) yes
C2 C1 N3 122.7(2) yes
N1 C1 N3 124.4(2) yes
N2 C2 C1 113.1(2) yes
Ni N1 C1 116.3(2) yes
Ni N1 O1 127.60(10) yes
C1 N1 O1 115.7(2) yes
C1 N3 C3 121.9(2) yes
N3 C3 C4 119.2(2) yes
N3 C3 C8 118.4(2) yes
C4 C3 C8 122.3(2) no
C3 C4 C5 118.3(2) no
C3 C4 C10 120.7(2) yes
C5 C4 C10 121.0(2) yes
C4 C5 C6 121.0(3) no
C5 C6 C7 119.6(3) no
C6 C7 C8 122.1(2) no
C3 C8 C7 116.6(2) no
C3 C8 C9 121.6(2) yes
C7 C8 C9 121.9(2) yes
N2 C2 H2 124.7(2) no
C1 C2 H2 121.5(2) no
N1 O1 H1 100.(2) no
C1 N3 H3 118.0(2) no
C3 N3 H3 117.1(2) no
C4 C5 H5 122.6(2) no
C6 C5 H5 116.3(3) no
C5 C6 H6 118.0(3) no
C7 C6 H6 122.2(2) no
C6 C7 H7 117.3(3) no
C8 C7 H7 120.6(3) no
C8 C9 H90 110.8(2) no
C8 C9 H91 112.5(3) no
C8 C9 H92 112.2(3) no
H90 C9 H91 107.8(3) no
H90 C9 H92 106.1(3) no
H91 C9 H92 107.0(3) no
C4 C10 H100 108.4(3) no
C4 C10 H101 109.5(3) no
C4 C10 H102 116.0(3) no
H100 C10 H101 105.7(3) no
H100 C10 H102 107.3(3) no
H101 C10 H102 109.4(3) no

loop_
_geom_bond_atom_site_label_1
_geom_bond_atom_site_label_2
_geom_bond_distance
_geom_bond_publ_flag
Ni N2 1.891(2) yes
Ni N1 1.846(2) yes
N2 O2 1.303(3) yes
N2 C2 1.298(3) yes
C1 C2 1.455(3) yes
C1 N1 1.297(3) yes
C1 N3 1.344(3) yes
N1 O1 1.386(3) yes
N3 C3 1.438(3) yes
C3 C4 1.382(3) no
C3 C8 1.401(3) no
C4 C5 1.379(4) no
C4 C10 1.508(4) yes
C5 C6 1.372(4) no
C6 C7 1.371(4) no
C7 C8 1.386(4) no
C8 C9 1.479(4) yes
C2 H2 0.969(2) no
O1 H1 0.95(3) yes
N3 H3 0.934(2) no
C5 H5 0.988(3) no
C6 H6 1.045(3) no
C7 H7 0.952(2) no
C9 H90 0.886(3) no
C9 H91 0.866(3) no
C9 H92 0.888(3) no
C10 H100 0.883(3) no
C10 H101 0.930(3) no
C10 H102 1.047(4) no

loop_
_geom_torsion_atom_site_label_1
_geom_torsion_atom_site_label_2
_geom_torsion_atom_site_label_3
_geom_torsion_atom_site_label_4
_geom_torsion
_geom_torsion_publ_flag
N1 Ni N2 O2 -176.22(0.18) no
N1 Ni N2 C2 0.80(0.17) no
N2 Ni N1 C1 -3.38(0.16) no
N2 Ni N1 O1 -176.46(0.18) no
Ni N2 C2 C1 1.6(3) yes
O2 N2 C2 C1 178.69(0.19) no
N1 C1 C2 N2 -4.24(0.28) no
N3 C1 C2 N2 177.9(2) yes
C2 C1 N1 Ni 5.02(0.25) no
C2 C1 N1 O1 178.94(0.18) no
N3 C1 N1 Ni -177.17(0.17) no
N3 C1 N1 O1 -3.25(0.31) no
C2 C1 N3 C3 -26.1(3) yes
N1 C1 N3 C3 156.32(0.21) no
C1 N3 C3 C4 -77.5(3) yes
C1 N3 C3 C8 103.63(0.24) no
N3 C3 C4 C5 -176.78(0.21) no
N3 C3 C4 C10 3.45(0.34) no
C8 C3 C4 C5 2.10(0.35) no
C8 C3 C4 C10 -177.67(0.23) no
N3 C3 C8 C7 177.80(0.20) no
N3 C3 C8 C9 -3.37(0.32) no
C4 C3 C8 C7 -1.09(0.33) no
C4 C3 C8 C9 177.74(0.22) no
C3 C4 C5 C6 -1.31(0.38) no
C10 C4 C5 C6 178.46(0.26) no
C4 C5 C6 C7 -0.45(0.40) no
C5 C6 C7 C8 1.52(0.40) no
C6 C7 C8 C3 -0.75(0.36) no
C6 C7 C8 C9 -179.58(0.24) no
